data_2102020
loop_
_publ_author_name
'O'Leary, Brian'
'Spalding, Trevor R.'
'Ferguson, George'
'Glidewell, Christopher'

_publ_section_title
;
 Oligosiloxanediols as building blocks for supramolecular chemistry:
 hydrogen-bonded adducts with amines form supramolecular structures in
 zero, one and two dimensions
;
_journal_issue 2
_journal_name_full 'Acta Crystallographica Section B'
_journal_page_first 273
_journal_page_last 286
_journal_paper_doi 10.1107/S0108768199013051
_journal_volume 56
_journal_year 2000
_chemical_formula_moiety '2(C36 H32 O4 Si3), 3(C5 H5 N)'
_chemical_formula_sum 'C87 H79 N3 O8 Si6'
_chemical_formula_weight 1463.07
_chemical_name_systematic
;
1,1,3,3,5,5-Hexaphenyltrisiloxane-1,5-diol--pyridine (2/3)
;
_space_group_IT_number 2
_symmetry_cell_setting triclinic
_symmetry_space_group_name_Hall '-P 1'
_symmetry_space_group_name_H-M 'P -1'
_cell_angle_alpha 91.999(11)
_cell_angle_beta 94.851(13)
_cell_angle_gamma 109.063(7)
_cell_formula_units_Z 1
_cell_length_a 10.7764(10)
_cell_length_b 12.8122(12)
_cell_length_c 15.1733(13)
_cell_measurement_reflns_used 25
_cell_measurement_temperature 294.0(10)
_cell_measurement_theta_max 16.70
_cell_measurement_theta_min 9.65
_cell_volume 1968.6(3)
_computing_cell_refinement 'SET4 & CELDIM in CAD-4-PC Software (Enraf-Nonius, 1992)'
_computing_data_collection 'CAD-4-PC Software (Enraf-Nonius, 1992)'
_computing_data_reduction 'DATRD2 in NRCVAX96 (Gabe et al., 1989)'
_computing_molecular_graphics 'NRCVAX96, ORTEP (Johnson, 1976), PLATON (Spek, 1998)'
_computing_publication_material 'NRCVAX96, SHELXL97  and WordPerfect macro PREP8 (Ferguson, 1998)'
_computing_structure_refinement 'NRCVAX96 and SHELXL97 (Sheldrick, 1997b)'
_computing_structure_solution 'SHELXS97 (Sheldrick, 1997a)'
_diffrn_ambient_temperature 294.0(10)
_diffrn_measured_fraction_theta_full .995
_diffrn_measured_fraction_theta_max .995
_diffrn_measurement_device 'Enraf-Nonius CAD-4'
_diffrn_measurement_method \q/2\q
_diffrn_radiation_monochromator graphite
_diffrn_radiation_source 'X-ray tube'
_diffrn_radiation_type 'Mo K\a'
_diffrn_radiation_wavelength .71073
_diffrn_reflns_av_R_equivalents .000
_diffrn_reflns_av_sigmaI/netI .0436
_diffrn_reflns_limit_h_max 12
_diffrn_reflns_limit_h_min -13
_diffrn_reflns_limit_k_max 16
_diffrn_reflns_limit_k_min 0
_diffrn_reflns_limit_l_max 19
_diffrn_reflns_limit_l_min -19
_diffrn_reflns_number 8519
_diffrn_reflns_theta_full 26.89
_diffrn_reflns_theta_max 26.89
_diffrn_reflns_theta_min 2.01
_diffrn_standards_decay_% 3.0
_diffrn_standards_interval_time 120
_diffrn_standards_number 3
_exptl_absorpt_coefficient_mu .164
_exptl_absorpt_correction_T_max 1.0000
_exptl_absorpt_correction_T_min 1.0000
_exptl_absorpt_correction_type none
_exptl_crystal_colour colourless
_exptl_crystal_density_diffrn 1.234
_exptl_crystal_density_method 'not measured'
_exptl_crystal_description block
_exptl_crystal_F_000 770
_exptl_crystal_size_max .36
_exptl_crystal_size_mid .34
_exptl_crystal_size_min .30
_refine_diff_density_max .343
_refine_diff_density_min -.286
_refine_ls_extinction_coef .0040(7)
_refine_ls_extinction_method SHELXL
_refine_ls_goodness_of_fit_ref 1.055
_refine_ls_hydrogen_treatment constr
_refine_ls_matrix_type full
_refine_ls_number_parameters 472
_refine_ls_number_reflns 8519
_refine_ls_number_restraints 0
_refine_ls_restrained_S_all 1.055
_refine_ls_R_factor_all .0821
_refine_ls_R_factor_gt .0434
_refine_ls_shift/su_max .000
_refine_ls_shift/su_mean .000
_refine_ls_structure_factor_coef Fsqd
_refine_ls_weighting_details 'w=1/[\s^2^(Fo^2^)+(0.0588P)^2^+0.1381P] where P=(Fo^2^+2Fc^2^)/3'
_refine_ls_weighting_scheme calc
_refine_ls_wR_factor_ref .1178
_reflns_number_gt 5535
_reflns_number_total 8519
_reflns_threshold_expression >2\s(I)
_cod_data_source_file cf0008.cif
_cod_data_source_block sila2
_cod_database_code 2102020
_cod_database_fobs_code 2102020

loop_
_symmetry_equiv_pos_as_xyz
'x, y, z'
'-x, -y, -z'

loop_
_atom_site_label
_atom_site_fract_x
_atom_site_fract_y
_atom_site_fract_z
_atom_site_U_iso_or_equiv
_atom_site_adp_type
_atom_site_calc_flag
_atom_site_refinement_flags
_atom_site_occupancy
_atom_site_disorder_assembly
_atom_site_disorder_group
_atom_site_type_symbol
Si1 .02261(5) .19241(4) .07874(3) .03513(14) Uani d . 1 . . Si
Si2 .03287(5) .11951(4) .27774(3) .03263(13) Uani d . 1 . . Si
Si3 .11155(5) .33581(4) .39625(3) .03585(14) Uani d . 1 . . Si
O1 -.06094(13) .07789(12) .02119(9) .0493(4) Uani d . 1 . . O
O2 .04162(13) .17316(11) .18300(8) .0462(3) Uani d . 1 . . O
O3 .10524(13) .21363(11) .35638(8) .0432(3) Uani d . 1 . . O
O4 -.01376(13) .36932(13) .35921(10) .0483(4) Uani d . 1 . . O
C11 .18849(19) .24721(16) .03933(13) .0395(4) Uani d . 1 . . C
C12 .2081(2) .2297(2) -.04874(14) .0538(6) Uani d . 1 . . C
C13 .3291(3) .2757(2) -.07990(17) .0676(7) Uani d . 1 . . C
C14 .4339(3) .3402(2) -.0240(2) .0745(8) Uani d . 1 . . C
C15 .4199(2) .3593(2) .0630(2) .0726(8) Uani d . 1 . . C
C16 .2973(2) .31309(19) .09495(16) .0552(6) Uani d . 1 . . C
C21 -.06858(18) .29232(17) .06399(13) .0407(4) Uani d . 1 . . C
C22 -.0907(2) .3281(2) -.01984(15) .0575(6) Uani d . 1 . . C
C23 -.1562(3) .4040(2) -.0324(2) .0746(8) Uani d . 1 . . C
C24 -.2016(3) .4450(2) .0381(2) .0748(8) Uani d . 1 . . C
C25 -.1817(2) .4117(2) .1205(2) .0716(8) Uani d . 1 . . C
C26 -.1150(2) .3367(2) .13396(15) .0546(6) Uani d . 1 . . C
C31 .11714(18) .01450(15) .28134(12) .0368(4) Uani d . 1 . . C
C32 .1654(2) -.0222(2) .20868(15) .0583(6) Uani d . 1 . . C
C33 .2199(3) -.1059(2) .21429(19) .0725(8) Uani d . 1 . . C
C34 .2272(2) -.1551(2) .2920(2) .0681(7) Uani d . 1 . . C
C35 .1820(3) -.1203(2) .36493(18) .0669(7) Uani d . 1 . . C
C36 .1277(2) -.03702(19) .35971(15) .0539(6) Uani d . 1 . . C
C41 -.14281(18) .05439(15) .29744(13) .0376(4) Uani d . 1 . . C
C42 -.2404(2) .00355(19) .22878(15) .0527(6) Uani d . 1 . . C
C43 -.3691(2) -.0495(2) .24485(19) .0697(7) Uani d . 1 . . C
C44 -.4035(2) -.0540(2) .3303(2) .0742(8) Uani d . 1 . . C
C45 -.3098(2) -.0052(2) .39944(18) .0649(7) Uani d . 1 . . C
C46 -.1815(2) .04832(18) .38326(14) .0492(5) Uani d . 1 . . C
C51 .25739(19) .44002(16) .35667(13) .0405(4) Uani d . 1 . . C
C52 .2462(2) .5100(2) .29102(16) .0590(6) Uani d . 1 . . C
C53 .3555(3) .5823(2) .25863(18) .0747(8) Uani d . 1 . . C
C54 .4790(3) .5866(3) .29122(19) .0815(9) Uani d . 1 . . C
C55 .4935(3) .5208(3) .3563(2) .0897(10) Uani d . 1 . . C
C56 .3844(2) .4486(2) .38911(18) .0711(8) Uani d . 1 . . C
C61 .12489(18) .32885(15) .51849(12) .0374(4) Uani d . 1 . . C
C62 .0915(2) .40361(19) .57214(14) .0534(6) Uani d . 1 . . C
C63 .0987(3) .4004(2) .66322(15) .0625(7) Uani d . 1 . . C
C64 .1389(2) .3212(2) .70321(15) .0609(6) Uani d . 1 . . C
C65 .1735(2) .24595(19) .65260(15) .0560(6) Uani d . 1 . . C
C66 .1662(2) .24943(17) .56169(14) .0468(5) Uani d . 1 . . C
N71 -.2711(2) .28949(19) .39229(19) .0741(6) Uani d . 1 . . N
C72 -.3176(3) .2957(2) .4693(2) .0823(8) Uani d . 1 . . C
C73 -.4493(4) .2525(3) .4809(3) .1019(11) Uani d . 1 . . C
C74 -.5356(4) .2009(3) .4102(4) .1111(13) Uani d . 1 . . C
C75 -.4904(3) .1931(3) .3316(3) .1031(11) Uani d . 1 . . C
C76 -.3584(3) .2379(3) .3250(2) .0862(9) Uani d . 1 . . C
N81 -.3582(3) .0318(2) -.00099(19) .0942(9) Uani d P .50 . . N
C81 -.3582(3) .0318(2) -.00099(19) .0942(9) Uani d P .50 . . C
C82 -.4419(5) -.0687(3) -.0302(2) .1026(12) Uani d . 1 . . C
C83 -.5773(5) -.1005(3) -.0301(2) .1144(15) Uani d . 1 . . C
H1 -.0145 .0387 .0173 .074 Uiso calc PR .50 A 1 H
H2 -.1398 .0700 .0182 .074 Uiso calc PR .50 A 2 H
H4 -.0808 .3275 .3770 .072 Uiso calc R 1 . . H
H12 .1375 .1856 -.0876 .065 Uiso calc R 1 . . H
H13 .3394 .2628 -.1391 .081 Uiso calc R 1 . . H
H14 .5155 .3714 -.0452 .089 Uiso calc R 1 . . H
H15 .4918 .4031 .1010 .087 Uiso calc R 1 . . H
H16 .2883 .3265 .1543 .066 Uiso calc R 1 . . H
H22 -.0610 .3004 -.0683 .069 Uiso calc R 1 . . H
H23 -.1694 .4272 -.0888 .090 Uiso calc R 1 . . H
H24 -.2461 .4956 .0295 .090 Uiso calc R 1 . . H
H25 -.2130 .4393 .1683 .086 Uiso calc R 1 . . H
H26 -.1010 .3156 .1910 .066 Uiso calc R 1 . . H
H32 .1609 .0101 .1551 .070 Uiso calc R 1 . . H
H33 .2518 -.1289 .1647 .087 Uiso calc R 1 . . H
H34 .2629 -.2121 .2952 .082 Uiso calc R 1 . . H
H35 .1879 -.1529 .4182 .080 Uiso calc R 1 . . H
H36 .0971 -.0144 .4100 .065 Uiso calc R 1 . . H
H42 -.2182 .0054 .1708 .063 Uiso calc R 1 . . H
H43 -.4328 -.0824 .1979 .084 Uiso calc R 1 . . H
H44 -.4904 -.0901 .3410 .089 Uiso calc R 1 . . H
H45 -.3328 -.0083 .4572 .078 Uiso calc R 1 . . H
H46 -.1188 .0814 .4307 .059 Uiso calc R 1 . . H
H52 .1626 .5081 .2682 .071 Uiso calc R 1 . . H
H53 .3449 .6282 .2145 .090 Uiso calc R 1 . . H
H54 .5528 .6345 .2689 .098 Uiso calc R 1 . . H
H55 .5777 .5241 .3791 .108 Uiso calc R 1 . . H
H56 .3966 .4047 .4343 .085 Uiso calc R 1 . . H
H62 .0634 .4576 .5458 .064 Uiso calc R 1 . . H
H63 .0763 .4520 .6973 .075 Uiso calc R 1 . . H
H64 .1429 .3183 .7645 .073 Uiso calc R 1 . . H
H65 .2018 .1926 .6797 .067 Uiso calc R 1 . . H
H66 .1894 .1977 .5282 .056 Uiso calc R 1 . . H
H72 -.2584 .3309 .5180 .099 Uiso calc R 1 . . H
H73 -.4785 .2586 .5361 .122 Uiso calc R 1 . . H
H74 -.6253 .1713 .4162 .133 Uiso calc R 1 . . H
H75 -.5481 .1576 .2823 .124 Uiso calc R 1 . . H
H76 -.3281 .2319 .2701 .103 Uiso calc R 1 . . H
H81 -.2671 .0527 -.0016 .113 Uiso calc PR .50 . . H
H82 -.4064 -.1203 -.0520 .123 Uiso calc R 1 . . H
H83 -.6276 -.1719 -.0520 .137 Uiso calc R 1 . . H

loop_
_atom_site_aniso_label
_atom_site_aniso_U_11
_atom_site_aniso_U_22
_atom_site_aniso_U_33
_atom_site_aniso_U_12
_atom_site_aniso_U_13
_atom_site_aniso_U_23
Si1 .0358(3) .0350(3) .0334(3) .0093(2) .0058(2) .0055(2)
Si2 .0370(3) .0302(3) .0309(3) .0111(2) .0042(2) .0038(2)
Si3 .0377(3) .0321(3) .0370(3) .0115(2) .0010(2) .0001(2)
O1 .0416(8) .0436(8) .0580(9) .0090(7) .0054(7) -.0072(7)
O2 .0565(9) .0466(9) .0376(7) .0178(7) .0087(6) .0142(6)
O3 .0505(8) .0351(8) .0422(8) .0137(6) -.0008(6) -.0052(6)
O4 .0435(8) .0550(9) .0496(8) .0205(7) .0038(7) .0090(7)
C11 .0393(10) .0378(11) .0428(11) .0132(9) .0071(8) .0100(9)
C12 .0486(12) .0652(15) .0475(13) .0162(11) .0108(10) .0134(11)
C13 .0608(16) .086(2) .0608(15) .0232(15) .0281(13) .0212(14)
C14 .0538(15) .0747(19) .097(2) .0156(14) .0359(15) .0233(16)
C15 .0406(13) .0650(17) .101(2) .0029(12) .0055(13) .0000(15)
C16 .0472(12) .0546(14) .0595(14) .0114(11) .0054(10) -.0016(11)
C21 .0349(10) .0410(11) .0442(11) .0111(9) -.0013(8) .0044(9)
C22 .0563(14) .0665(16) .0501(13) .0215(12) -.0009(11) .0139(11)
C23 .0619(16) .0750(19) .0824(19) .0191(14) -.0148(14) .0354(16)
C24 .0542(15) .0556(16) .115(3) .0243(13) -.0169(16) .0075(16)
C25 .0600(16) .0671(17) .093(2) .0336(14) -.0072(14) -.0182(15)
C26 .0546(13) .0619(15) .0523(13) .0284(12) -.0016(10) -.0020(11)
C31 .0367(10) .0331(10) .0389(10) .0102(8) .0021(8) -.0007(8)
C32 .0718(16) .0692(16) .0462(12) .0401(13) .0071(11) .0007(11)
C33 .0807(19) .0772(19) .0742(18) .0473(16) .0109(14) -.0149(15)
C34 .0626(16) .0526(15) .098(2) .0347(13) -.0027(14) -.0005(14)
C35 .0728(17) .0621(16) .0780(18) .0371(14) .0078(14) .0230(14)
C36 .0678(15) .0524(14) .0525(13) .0317(12) .0139(11) .0129(11)
C41 .0383(10) .0319(10) .0435(11) .0119(8) .0054(8) .0083(8)
C42 .0445(12) .0578(14) .0507(13) .0103(11) .0009(10) .0094(11)
C43 .0433(13) .0746(18) .0786(18) .0049(12) -.0069(12) .0107(14)
C44 .0439(14) .0758(19) .099(2) .0091(13) .0213(14) .0247(16)
C45 .0588(15) .0701(17) .0677(16) .0175(13) .0266(13) .0189(13)
C46 .0492(12) .0495(13) .0485(12) .0138(10) .0098(10) .0091(10)
C51 .0442(11) .0349(11) .0401(11) .0108(9) .0015(9) .0009(8)
C52 .0514(13) .0622(16) .0595(14) .0135(12) .0013(11) .0169(12)
C53 .0727(18) .0783(19) .0634(16) .0078(15) .0114(13) .0323(14)
C54 .0586(17) .091(2) .0760(19) -.0051(15) .0142(14) .0222(16)
C55 .0424(14) .109(3) .107(2) .0091(15) .0024(14) .038(2)
C56 .0503(14) .0777(19) .0813(18) .0144(13) .0013(13) .0334(15)
C61 .0381(10) .0323(10) .0398(10) .0097(8) .0022(8) .0017(8)
C62 .0746(15) .0500(13) .0435(12) .0343(12) -.0041(11) -.0008(10)
C63 .0836(18) .0706(17) .0433(13) .0415(14) .0004(12) -.0052(12)
C64 .0731(16) .0699(17) .0386(12) .0233(14) .0000(11) .0070(11)
C65 .0677(15) .0483(14) .0522(13) .0206(12) -.0024(11) .0153(11)
C66 .0539(12) .0367(11) .0520(13) .0186(10) .0030(10) .0031(9)
N71 .0574(13) .0603(14) .108(2) .0224(11) .0157(13) .0109(13)
C72 .087(2) .071(2) .094(2) .0338(17) .0051(18) .0088(17)
C73 .112(3) .102(3) .116(3) .054(2) .058(2) .039(2)
C74 .064(2) .096(3) .179(4) .025(2) .041(3) .028(3)
C75 .060(2) .097(3) .144(3) .0199(18) -.005(2) -.012(2)
C76 .075(2) .087(2) .100(2) .0287(18) .0195(18) .0012(19)
N81 .133(3) .0558(17) .0725(18) .0071(18) -.0086(17) .0056(14)
C81 .133(3) .0558(17) .0725(18) .0071(18) -.0086(17) .0056(14)
C82 .161(4) .058(2) .078(2) .024(2) .000(2) .0049(16)
C83 .150(4) .057(2) .085(2) -.025(2) -.024(2) .0032(17)

loop_
_atom_type_symbol
_atom_type_description
_atom_type_scat_dispersion_real
_atom_type_scat_dispersion_imag
_atom_type_scat_source
C C .0033 .0016 'International Tables Vol C Tables 4.2.6.8 and 6.1.1.4'
H H .0000 .0000 'International Tables Vol C Tables 4.2.6.8 and 6.1.1.4'
N N .0061 .0033 'International Tables Vol C Tables 4.2.6.8 and 6.1.1.4'
O O .0106 .0060 'International Tables Vol C Tables 4.2.6.8 and 6.1.1.4'
Si Si .0817 .0704 'International Tables Vol C Tables 4.2.6.8 and 6.1.1.4'

loop_
_geom_angle_atom_site_label_1
_geom_angle_atom_site_label_2
_geom_angle_atom_site_label_3
_geom_angle_site_symmetry_3
_geom_angle
_geom_angle_publ_flag
O2 Si1 O1 . 111.66(8) no
O2 Si1 C11 . 108.06(8) no
O1 Si1 C11 . 108.93(8) no
O2 Si1 C21 . 108.90(8) no
O1 Si1 C21 . 108.41(8) no
C11 Si1 C21 . 110.89(9) no
O2 Si2 O3 . 110.39(8) no
O2 Si2 C31 . 110.36(8) no
O3 Si2 C31 . 107.60(8) no
O2 Si2 C41 . 109.77(8) no
O3 Si2 C41 . 108.93(8) no
C31 Si2 C41 . 109.76(8) no
O4 Si3 O3 . 112.66(8) no
O4 Si3 C61 . 112.55(8) no
O3 Si3 C61 . 105.34(8) no
O4 Si3 C51 . 105.53(9) no
O3 Si3 C51 . 107.75(8) no
C61 Si3 C51 . 113.05(9) no
Si2 O2 Si1 . 163.80(10) y
Si2 O3 Si3 . 142.50(10) y
C16 C11 C12 . 116.94(19) no
C16 C11 Si1 . 121.60(16) no
C12 C11 Si1 . 121.35(16) no
C13 C12 C11 . 121.8(2) no
C14 C13 C12 . 120.0(2) no
C13 C14 C15 . 120.5(2) no
C14 C15 C16 . 119.8(2) no
C11 C16 C15 . 121.0(2) no
C26 C21 C22 . 116.8(2) no
C26 C21 Si1 . 123.01(16) no
C22 C21 Si1 . 120.15(17) no
C23 C22 C21 . 121.3(2) no
C24 C23 C22 . 120.2(2) no
C25 C24 C23 . 119.9(2) no
C24 C25 C26 . 120.4(3) no
C25 C26 C21 . 121.4(2) no
C32 C31 C36 . 116.35(19) no
C32 C31 Si2 . 124.17(16) no
C36 C31 Si2 . 119.38(15) no
C33 C32 C31 . 121.4(2) no
C34 C33 C32 . 120.5(2) no
C35 C34 C33 . 119.7(2) no
C34 C35 C36 . 120.1(2) no
C35 C36 C31 . 122.0(2) no
C42 C41 C46 . 116.81(19) no
C42 C41 Si2 . 122.00(15) no
C46 C41 Si2 . 121.07(15) no
C43 C42 C41 . 121.4(2) no
C44 C43 C42 . 120.2(2) no
C45 C44 C43 . 119.9(2) no
C44 C45 C46 . 119.9(2) no
C45 C46 C41 . 121.8(2) no
C56 C51 C52 . 116.1(2) no
C56 C51 Si3 . 121.23(17) no
C52 C51 Si3 . 122.59(16) no
C53 C52 C51 . 121.9(2) no
C54 C53 C52 . 120.1(2) no
C55 C54 C53 . 119.6(2) no
C54 C55 C56 . 120.5(3) no
C55 C56 C51 . 121.8(2) no
C62 C61 C66 . 116.40(18) no
C62 C61 Si3 . 120.40(15) no
C66 C61 Si3 . 123.20(15) no
C63 C62 C61 . 122.2(2) no
C64 C63 C62 . 119.9(2) no
C63 C64 C65 . 119.8(2) no
C64 C65 C66 . 120.1(2) no
C65 C66 C61 . 121.6(2) no
C72 N71 C76 . 116.5(3) no
N71 C72 C73 . 123.0(3) no
C74 C73 C72 . 118.7(3) no
C75 C74 C73 . 119.3(3) no
C74 C75 C76 . 118.9(4) no
N71 C76 C75 . 123.7(3) no
C82 C83 C81 2_455 123.4(3) no

loop_
_geom_bond_atom_site_label_1
_geom_bond_atom_site_label_2
_geom_bond_site_symmetry_2
_geom_bond_distance
_geom_bond_publ_flag
Si1 O2 . 1.616(2) y
Si1 O1 . 1.625(2) y
Si1 C11 . 1.854(2) no
Si1 C21 . 1.860(2) no
Si2 O2 . 1.612(2) y
Si2 O3 . 1.617(2) y
Si2 C31 . 1.853(2) no
Si2 C41 . 1.8577(19) no
Si3 O4 . 1.610(2) y
Si3 O3 . 1.637(2) y
Si3 C61 . 1.8557(19) no
Si3 C51 . 1.860(2) no
C11 C16 . 1.392(3) no
C11 C12 . 1.393(3) no
C12 C13 . 1.376(3) no
C13 C14 . 1.363(4) no
C14 C15 . 1.364(4) no
C15 C16 . 1.395(3) no
C21 C26 . 1.391(3) no
C21 C22 . 1.395(3) no
C22 C23 . 1.386(4) no
C23 C24 . 1.369(4) no
C24 C25 . 1.359(4) no
C25 C26 . 1.385(3) no
C31 C32 . 1.388(3) no
C31 C36 . 1.394(3) no
C32 C33 . 1.382(3) no
C33 C34 . 1.365(4) no
C34 C35 . 1.363(4) no
C35 C36 . 1.376(3) no
C41 C42 . 1.391(3) no
C41 C46 . 1.398(3) no
C42 C43 . 1.378(3) no
C43 C44 . 1.376(4) no
C44 C45 . 1.370(4) no
C45 C46 . 1.375(3) no
C51 C56 . 1.382(3) no
C51 C52 . 1.387(3) no
C52 C53 . 1.380(3) no
C53 C54 . 1.363(4) no
C54 C55 . 1.352(4) no
C55 C56 . 1.381(3) no
C61 C62 . 1.389(3) no
C61 C66 . 1.399(3) no
C62 C63 . 1.380(3) no
C63 C64 . 1.368(3) no
C64 C65 . 1.374(3) no
C65 C66 . 1.378(3) no
N71 C72 . 1.319(4) no
N71 C76 . 1.323(4) no
C72 C73 . 1.374(4) no
C73 C74 . 1.353(5) no
C74 C75 . 1.339(5) no
C75 C76 . 1.363(4) no
N81 C83 2_455 1.382(5) no
C82 C83 . 1.381(5) no
C83 C81 2_455 1.382(5) no

loop_
_geom_hbond_atom_site_label_D
_geom_hbond_atom_site_label_H
_geom_hbond_atom_site_label_A
_geom_hbond_site_symmetry_A
_geom_hbond_distance_DH
_geom_hbond_distance_HA
_geom_hbond_distance_DA
_geom_hbond_angle_DHA
_geom_hbond_publ_flag
O4 H4 N71 . .82 1.98 2.722(3) 150 yes
C81 H81 O1 . .93 2.13 3.048(4) 167 yes
O1 H1 O1 2 .82 2.01 2.809(2) 164 yes
O1 H2 N81 . .82 2.23 3.048(4) 173 yes

loop_
_geom_torsion_atom_site_label_1
_geom_torsion_atom_site_label_2
_geom_torsion_atom_site_label_3
_geom_torsion_atom_site_label_4
_geom_torsion
_geom_torsion_publ_flag
O3 Si2 O2 Si1 -172.2(3) y
C31 Si2 O2 Si1 69.0(4) no
C41 Si2 O2 Si1 -52.1(4) no
O1 Si1 O2 Si2 -6.6(4) y
C11 Si1 O2 Si2 -126.4(3) no
C21 Si1 O2 Si2 113.1(4) no
O2 Si2 O3 Si3 51.0(2) y
C31 Si2 O3 Si3 171.53(14) no
C41 Si2 O3 Si3 -69.55(16) no
O4 Si3 O3 Si2 16.7(2) y
C61 Si3 O3 Si2 139.70(15) no
C51 Si3 O3 Si2 -99.35(16) no
O2 Si1 C11 C16 -31.1(2) no
O1 Si1 C11 C16 -152.56(17) no
C21 Si1 C11 C16 88.21(19) no
O2 Si1 C11 C12 152.77(17) no
O1 Si1 C11 C12 31.3(2) no
C21 Si1 C11 C12 -87.94(19) no
C16 C11 C12 C13 -.4(3) no
Si1 C11 C12 C13 175.91(19) no
C11 C12 C13 C14 .2(4) no
C12 C13 C14 C15 .2(4) no
C13 C14 C15 C16 -.4(4) no
C12 C11 C16 C15 .3(3) no
Si1 C11 C16 C15 -176.07(19) no
C14 C15 C16 C11 .1(4) no
O2 Si1 C21 C26 -2.4(2) no
O1 Si1 C21 C26 119.25(18) no
C11 Si1 C21 C26 -121.21(18) no
O2 Si1 C21 C22 176.13(16) no
O1 Si1 C21 C22 -62.18(19) no
C11 Si1 C21 C22 57.35(19) no
C26 C21 C22 C23 -.1(3) no
Si1 C21 C22 C23 -178.79(18) no
C21 C22 C23 C24 -.5(4) no
C22 C23 C24 C25 .4(4) no
C23 C24 C25 C26 .3(4) no
C24 C25 C26 C21 -1.0(4) no
C22 C21 C26 C25 .9(3) no
Si1 C21 C26 C25 179.47(18) no
O2 Si2 C31 C32 -7.7(2) no
O3 Si2 C31 C32 -128.22(18) no
C41 Si2 C31 C32 113.39(19) no
O2 Si2 C31 C36 176.14(16) no
O3 Si2 C31 C36 55.63(18) no
C41 Si2 C31 C36 -62.76(18) no
C36 C31 C32 C33 .4(3) no
Si2 C31 C32 C33 -175.84(19) no
C31 C32 C33 C34 .2(4) no
C32 C33 C34 C35 -.9(4) no
C33 C34 C35 C36 .9(4) no
C34 C35 C36 C31 -.2(4) no
C32 C31 C36 C35 -.5(3) no
Si2 C31 C36 C35 176.00(19) no
O2 Si2 C41 C42 34.10(19) no
O3 Si2 C41 C42 155.08(17) no
C31 Si2 C41 C42 -87.36(18) no
O2 Si2 C41 C46 -149.95(16) no
O3 Si2 C41 C46 -28.97(18) no
C31 Si2 C41 C46 88.60(18) no
C46 C41 C42 C43 .4(3) no
Si2 C41 C42 C43 176.54(19) no
C41 C42 C43 C44 -.6(4) no
C42 C43 C44 C45 .2(4) no
C43 C44 C45 C46 .2(4) no
C44 C45 C46 C41 -.3(4) no
C42 C41 C46 C45 .0(3) no
Si2 C41 C46 C45 -176.14(18) no
O4 Si3 C51 C56 168.4(2) no
O3 Si3 C51 C56 -71.1(2) no
C61 Si3 C51 C56 44.9(2) no
O4 Si3 C51 C52 -14.4(2) no
O3 Si3 C51 C52 106.22(19) no
C61 Si3 C51 C52 -137.79(18) no
C56 C51 C52 C53 1.3(4) no
Si3 C51 C52 C53 -176.1(2) no
C51 C52 C53 C54 -.1(4) no
C52 C53 C54 C55 -1.0(5) no
C53 C54 C55 C56 .7(5) no
C54 C55 C56 C51 .7(5) no
C52 C51 C56 C55 -1.6(4) no
Si3 C51 C56 C55 175.8(2) no
O4 Si3 C61 C62 -36.68(19) no
O3 Si3 C61 C62 -159.81(17) no
C51 Si3 C61 C62 82.78(19) no
O4 Si3 C61 C66 142.42(16) no
O3 Si3 C61 C66 19.29(18) no
C51 Si3 C61 C66 -98.12(18) no
C66 C61 C62 C63 .1(3) no
Si3 C61 C62 C63 179.27(19) no
C61 C62 C63 C64 -.4(4) no
C62 C63 C64 C65 .8(4) no
C63 C64 C65 C66 -.7(4) no
C64 C65 C66 C61 .4(3) no
C62 C61 C66 C65 -.1(3) no
Si3 C61 C66 C65 -179.23(17) no
C76 N71 C72 C73 -.6(4) no
N71 C72 C73 C74 .2(5) no
C72 C73 C74 C75 .3(6) no
C73 C74 C75 C76 -.3(6) no
C72 N71 C76 C75 .5(5) no
C74 C75 C76 N71 -.1(6) no
